data_2221843
loop_
_publ_author_name
'Baba, Ibrahim'
'Dzulkefli, Nur Nadia'
'Ng, Seik Weng'

_publ_section_title Di-<i>n</i>-butylbis(<i>N</i>-<i>n</i>-butyl-<i>N</i>-ethyldithiocarbamato-\k<i>S</i>)tin(IV)
_journal_coeditor_code TK2428
_journal_issue 5
_journal_name_full 'Acta Crystallographica Section E'
_journal_page_first m594
_journal_paper_doi 10.1107/S1600536809014883
_journal_volume 65
_journal_year 2009
_chemical_formula_iupac '[Sn (C4 H9)2 (C7 H14 N S2)2]'
_chemical_formula_moiety 'C22 H46 N2 S4 Sn'
_chemical_formula_sum 'C22 H46 N2 S4 Sn'
_chemical_formula_weight 585.54
_chemical_name_systematic
;
Di-<i>n</i>-butylbis(<i>N</i>-<i>n</i>-butyl-<i>N</i>-ethyldithiocarbamato-
\k<i>S</i>)tin(IV)
;
_space_group_IT_number 59
_symmetry_cell_setting orthorhombic
_symmetry_space_group_name_Hall '-P 2ab 2a'
_symmetry_space_group_name_H-M 'P m m n :2'
_atom_sites_solution_hydrogens geom
_atom_sites_solution_primary direct
_atom_sites_solution_secondary difmap
_audit_creation_method SHELXL-97
_cell_angle_alpha 90
_cell_angle_beta 90
_cell_angle_gamma 90
_cell_formula_units_Z 2
_cell_length_a 11.1317(2)
_cell_length_b 19.4349(3)
_cell_length_c 7.72620(10)
_cell_measurement_reflns_used 5407
_cell_measurement_temperature 123(2)
_cell_measurement_theta_max 28.2
_cell_measurement_theta_min 2.8
_cell_volume 1671.51(5)
_computing_cell_refinement 'SAINT (Bruker, 2008)'
_computing_data_collection 'APEX2 (Bruker, 2008)'
_computing_data_reduction 'SAINT (Bruker, 2008)'
_computing_molecular_graphics 'X-SEED (Barbour, 2001)'
_computing_publication_material 'publCIF (Westrip, 2009)'
_computing_structure_refinement 'SHELXL-97 (Sheldrick, 2008)'
_computing_structure_solution 'SHELXS-97 (Sheldrick, 2008)'
_diffrn_ambient_temperature 123(2)
_diffrn_measured_fraction_theta_full 0.995
_diffrn_measured_fraction_theta_max 0.995
_diffrn_measurement_device_type 'Bruker SMART APEX'
_diffrn_measurement_method \w
_diffrn_radiation_monochromator graphite
_diffrn_radiation_source 'fine-focus sealed tube'
_diffrn_radiation_type MoK\a
_diffrn_radiation_wavelength 0.71073
_diffrn_reflns_av_R_equivalents 0.024
_diffrn_reflns_av_sigmaI/netI 0.019
_diffrn_reflns_limit_h_max 14
_diffrn_reflns_limit_h_min -14
_diffrn_reflns_limit_k_max 25
_diffrn_reflns_limit_k_min -24
_diffrn_reflns_limit_l_max 9
_diffrn_reflns_limit_l_min -10
_diffrn_reflns_number 11224
_diffrn_reflns_theta_full 27.5
_diffrn_reflns_theta_max 27.5
_diffrn_reflns_theta_min 2.1
_diffrn_standards_decay_% 0
_diffrn_standards_interval_count 0
_diffrn_standards_interval_time 0
_diffrn_standards_number 0
_exptl_absorpt_coefficient_mu 1.024
_exptl_absorpt_correction_T_max 0.821
_exptl_absorpt_correction_T_min 0.749
_exptl_absorpt_correction_type multi-scan
_exptl_absorpt_process_details '(SADABS; Sheldrick, 1996)'
_exptl_crystal_colour Colorless
_exptl_crystal_density_diffrn 1.163
_exptl_crystal_density_method 'not measured'
_exptl_crystal_description Block
_exptl_crystal_F_000 612
_exptl_crystal_size_max 0.30
_exptl_crystal_size_mid 0.25
_exptl_crystal_size_min 0.20
_refine_diff_density_max 1.03
_refine_diff_density_min -0.66
_refine_ls_extinction_method none
_refine_ls_goodness_of_fit_ref 1.11
_refine_ls_hydrogen_treatment constr
_refine_ls_matrix_type full
_refine_ls_number_parameters 131
_refine_ls_number_reflns 2072
_refine_ls_number_restraints 55
_refine_ls_restrained_S_all 1.14
_refine_ls_R_factor_all 0.078
_refine_ls_R_factor_gt 0.066
_refine_ls_shift/su_max 0.001
_refine_ls_shift/su_mean 0.001
_refine_ls_structure_factor_coef Fsqd
_refine_ls_weighting_details 'calc w=1/[\s^2^(Fo^2^)+(0.1484P)^2^+2.8257P] where P=(Fo^2^+2Fc^2^)/3'
_refine_ls_weighting_scheme calc
_refine_ls_wR_factor_gt 0.214
_refine_ls_wR_factor_ref 0.239
_reflns_number_gt 1667
_reflns_number_total 2072
_reflns_threshold_expression I>2\s(I)
_cod_data_source_file tk2428.cif
_cod_data_source_block I
_cod_depositor_comments
;
The following automatic conversions were performed:
'_symmetry_cell_setting' value 'Orthorhombic' changed to 'orthorhombic'
according to '/home/saulius/struct/CIF-dictionaries/cif_core.dic'
dictionary named 'cif_core.dic' version 2.4.1 from
2010-06-29.

'_exptl_absorpt_correction_type' value 'Multi-scan' changed
to 'multi-scan' according to
'/home/saulius/struct/CIF-dictionaries/cif_core.dic' dictionary named
'cif_core.dic' version 2.4.1 from 2010-06-29.

Automatic conversion script
Id: cif_fix_enum 1527 2010-12-29 10:47:43Z saulius 

The following automatic conversions were performed:

'_symmetry_cell_setting' value 'Orthorhombic' changed to
'orthorhombic' according to
/home/saulius/struct/CIF-dictionaries/cif_core.dic dictionary named
'cif_core.dic' version 2.4.1 from
2010-06-29.

'_exptl_absorpt_correction_type' value 'Multi-scan'
changed to 'multi-scan' according to
/home/saulius/struct/CIF-dictionaries/cif_core.dic dictionary named
'cif_core.dic' version 2.4.1 from 2010-06-29.

Automatic conversion script
Id: cif_fix_values 1715 2011-07-08 13:25:40Z adriana 
;
_cod_original_sg_symbol_H-M 'P m m n'
_cod_database_code 2221843
_cod_database_fobs_code 2221843

loop_
_symmetry_equiv_pos_as_xyz
'x, y, z'
'-x+1/2, -y+1/2, z'
'x+1/2, -y, -z'
'-x, y+1/2, -z'
'-x, -y, -z'
'x-1/2, y-1/2, -z'
'-x-1/2, y, z'
'x, -y-1/2, z'

loop_
_atom_site_type_symbol
_atom_site_label
_atom_site_fract_x
_atom_site_fract_y
_atom_site_fract_z
_atom_site_U_iso_or_equiv
_atom_site_adp_type
_atom_site_calc_flag
_atom_site_refinement_flags
_atom_site_occupancy
_atom_site_disorder_assembly
_atom_site_disorder_group
Sn Sn1 0.7500 0.2500 0.43290(7) 0.0602(4) Uani d S 1 . .
S S1 0.7500 0.33480(11) 0.6798(2) 0.0659(6) Uani d S 1 A .
S S2 0.7500 0.39534(11) 0.3309(3) 0.0852(9) Uani d S 1 . .
N N1 0.7500 0.4700(4) 0.6210(11) 0.0661(18) Uani d SD 1 . .
C C1 0.5831(12) 0.257(4) 0.3153(12) 0.085(10) Uani d PD 0.50 A -1
H H1A 0.5315 0.2190 0.3580 0.102 Uiso calc PR 0.50 A -1
H H1B 0.5448 0.3008 0.3488 0.102 Uiso calc PR 0.50 A -1
C C2 0.5905(11) 0.2529(13) 0.1171(11) 0.100(5) Uani d PD 0.50 A -1
H H2A 0.6437 0.2901 0.0752 0.120 Uiso calc PR 0.50 A -1
H H2B 0.6277 0.2085 0.0843 0.120 Uiso calc PR 0.50 A -1
C C3 0.4697(14) 0.2591(17) 0.0264(19) 0.107(9) Uani d PD 0.50 A -1
H H3A 0.4814 0.2581 -0.1006 0.129 Uiso calc PR 0.50 A -1
H H3B 0.4314 0.3034 0.0573 0.129 Uiso calc PR 0.50 A -1
C C4 0.3882(18) 0.1990(16) 0.082(3) 0.130(9) Uani d PD 0.50 A -1
H H4A 0.3075 0.2058 0.0345 0.195 Uiso calc PR 0.50 A -1
H H4B 0.3839 0.1973 0.2087 0.195 Uiso calc PR 0.50 A -1
H H4C 0.4215 0.1557 0.0384 0.195 Uiso calc PR 0.50 A -1
C C5 0.7500 0.4065(5) 0.5500(10) 0.0576(18) Uani d S 1 A .
C C6 0.744(3) 0.4806(13) 0.8169(16) 0.085(4) Uani d PDU 0.25 B -2
H H6A 0.7181 0.5282 0.8426 0.102 Uiso calc PR 0.25 B -2
H H6B 0.6849 0.4485 0.8678 0.102 Uiso calc PR 0.25 B -2
C C7 0.865(3) 0.4679(13) 0.8947(16) 0.049(4) Uani d PRDU 0.25 B -2
H H7A 0.8610 0.4755 1.0200 0.074 Uiso calc PR 0.25 B -2
H H7B 0.9235 0.4996 0.8437 0.074 Uiso calc PR 0.25 B -2
H H7C 0.8896 0.4204 0.8716 0.074 Uiso calc PR 0.25 B -2
C C6' 0.732(3) 0.4781(19) 0.8168(18) 0.085(4) Uani d PD 0.25 B -3
H H6'1 0.6980 0.4354 0.8668 0.102 Uiso calc PR 0.25 B -3
H H6'2 0.6764 0.5166 0.8415 0.102 Uiso calc PR 0.25 B -3
C C7' 0.857(3) 0.4929(13) 0.895(3) 0.049(4) Uani d PD 0.25 B -3
H H7'1 0.8499 0.4994 1.0199 0.074 Uiso calc PR 0.25 B -3
H H7'2 0.8904 0.5346 0.8419 0.074 Uiso calc PR 0.25 B -3
H H7'3 0.9108 0.4539 0.8711 0.074 Uiso calc PR 0.25 B -3
C C8 0.7479(19) 0.5360(8) 0.521(3) 0.083(4) Uani d SPDU 0.50 B -4
H H8A 0.7211 0.5739 0.5971 0.100 Uiso calc PR 0.25 B -4
H H8B 0.6901 0.5321 0.4240 0.100 Uiso calc PR 0.25 B -4
C C9 0.8705(19) 0.5520(8) 0.451(3) 0.047(4) Uani d PRDU 0.25 B -4
H H9A 0.8942 0.5147 0.3706 0.056 Uiso calc PR 0.25 B -4
H H9B 0.9283 0.5519 0.5483 0.056 Uiso calc PR 0.25 B -4
C C10 0.8813(14) 0.6206(8) 0.356(3) 0.042(3) Uani d PDU 0.25 B -4
H H10A 0.9489 0.6186 0.2727 0.050 Uiso calc PR 0.25 B -4
H H10B 0.8979 0.6579 0.4398 0.050 Uiso calc PR 0.25 B -4
C C11 0.764(3) 0.6359(14) 0.259(4) 0.102(6) Uani d PDU 0.25 B -4
H H11A 0.7647 0.6837 0.2178 0.153 Uiso calc PR 0.25 B -4
H H11B 0.6955 0.6291 0.3365 0.153 Uiso calc PR 0.25 B -4
H H11C 0.7567 0.6048 0.1592 0.153 Uiso calc PR 0.25 B -4
C C8' 0.734(3) 0.5340(12) 0.513(5) 0.083(4) Uani d PD 0.25 B -5
H H8C 0.6770 0.5655 0.5725 0.100 Uiso calc PR 0.25 B -5
H H8D 0.6985 0.5215 0.3999 0.100 Uiso calc PR 0.25 B -5
C C9' 0.8539(19) 0.5710(11) 0.485(3) 0.047(4) Uani d PD 0.25 B -5
H H9C 0.8873 0.5851 0.5982 0.056 Uiso calc PR 0.25 B -5
H H9D 0.9114 0.5388 0.4302 0.056 Uiso calc PR 0.25 B -5
C C10' 0.8399(14) 0.6346(8) 0.370(3) 0.042(3) Uani d PD 0.25 B -5
H H10C 0.8562 0.6218 0.2482 0.050 Uiso calc PR 0.25 B -5
H H10D 0.8999 0.6696 0.4046 0.050 Uiso calc PR 0.25 B -5
C C11' 0.7130(18) 0.6661(16) 0.383(4) 0.102(6) Uani d PD 0.25 B -5
H H11D 0.7018 0.6997 0.2898 0.153 Uiso calc PR 0.25 B -5
H H11E 0.7037 0.6889 0.4951 0.153 Uiso calc PR 0.25 B -5
H H11F 0.6528 0.6295 0.3717 0.153 Uiso calc PR 0.25 B -5

loop_
_atom_site_aniso_label
_atom_site_aniso_U_11
_atom_site_aniso_U_22
_atom_site_aniso_U_33
_atom_site_aniso_U_12
_atom_site_aniso_U_13
_atom_site_aniso_U_23
Sn1 0.1059(7) 0.0502(5) 0.0245(4) 0.000 0.000 0.000
S1 0.1097(17) 0.0588(11) 0.0292(8) 0.000 0.000 -0.0063(7)
S2 0.172(3) 0.0471(11) 0.0367(9) 0.000 0.000 -0.0001(8)
N1 0.080(4) 0.055(4) 0.064(4) 0.000 0.000 -0.018(3)
C1 0.112(9) 0.08(3) 0.062(6) 0.03(2) -0.015(6) -0.007(11)
C2 0.135(11) 0.112(11) 0.053(5) 0.075(14) 0.011(7) 0.029(11)
C3 0.145(13) 0.11(2) 0.070(7) 0.041(19) -0.030(9) 0.006(12)
C4 0.137(18) 0.16(2) 0.089(13) 0.024(18) -0.032(12) 0.002(13)
C5 0.073(5) 0.057(4) 0.043(4) 0.000 0.000 -0.006(3)
C6 0.086(8) 0.091(6) 0.077(6) 0.000(8) -0.029(8) -0.042(5)
C7 0.048(5) 0.066(11) 0.034(4) 0.002(9) -0.017(4) 0.016(6)
C6' 0.086(8) 0.091(6) 0.077(6) 0.000(8) -0.029(8) -0.042(5)
C7' 0.048(5) 0.066(11) 0.034(4) 0.002(9) -0.017(4) 0.016(6)
C8 0.068(7) 0.063(5) 0.118(7) -0.021(8) 0.010(9) 0.001(5)
C9 0.040(6) 0.057(8) 0.044(7) 0.002(6) 0.011(5) 0.013(7)
C10 0.031(8) 0.035(6) 0.058(6) 0.010(5) 0.014(6) 0.005(5)
C11 0.119(11) 0.092(9) 0.095(9) 0.039(9) -0.007(8) 0.002(7)
C8' 0.068(7) 0.063(5) 0.118(7) -0.021(8) 0.010(9) 0.001(5)
C9' 0.040(6) 0.057(8) 0.044(7) 0.002(6) 0.011(5) 0.013(7)
C10' 0.031(8) 0.035(6) 0.058(6) 0.010(5) 0.014(6) 0.005(5)
C11' 0.119(11) 0.092(9) 0.095(9) 0.039(9) -0.007(8) 0.002(7)

loop_
_atom_type_symbol
_atom_type_description
_atom_type_scat_dispersion_real
_atom_type_scat_dispersion_imag
_atom_type_scat_source
C C 0.0033 0.0016 'International Tables Vol C Tables 4.2.6.8 and 6.1.1.4'
H H 0.0000 0.0000 'International Tables Vol C Tables 4.2.6.8 and 6.1.1.4'
N N 0.0061 0.0033 'International Tables Vol C Tables 4.2.6.8 and 6.1.1.4'
S S 0.1246 0.1234 'International Tables Vol C Tables 4.2.6.8 and 6.1.1.4'
Sn Sn -0.6537 1.4246 'International Tables Vol C Tables 4.2.6.8 and 6.1.1.4'

loop_
_geom_angle_atom_site_label_1
_geom_angle_atom_site_label_2
_geom_angle_atom_site_label_3
_geom_angle_site_symmetry_1
_geom_angle_site_symmetry_3
_geom_angle
_geom_angle_publ_flag
C1 Sn1 C1 . 7_755 127.4(9) ?
C1 Sn1 C1 8_565 7_755 128.0(6) ?
C1 Sn1 C1 . 2_655 128.0(6) ?
C1 Sn1 C1 8_565 2_655 127.4(9) ?
C1 Sn1 S1 . . 106.9(14) ?
C1 Sn1 S1 8_565 . 111.9(15) ?
C1 Sn1 S1 7_755 . 106.9(14) ?
C1 Sn1 S1 2_655 . 111.9(15) ?
C1 Sn1 S1 . 2_655 111.9(15) ?
C1 Sn1 S1 8_565 2_655 106.9(14) ?
C1 Sn1 S1 7_755 2_655 111.9(15) ?
C1 Sn1 S1 2_655 2_655 106.9(14) ?
S1 Sn1 S1 . 2_655 81.64(10) ?
C5 S1 Sn1 . . 95.1(3) ?
C5 N1 C8 . . 124.9(12) ?
C5 N1 C8' . . 122.0(17) ?
C5 N1 C8' . 7_755 122.0(17) ?
C5 N1 C6 . . 121.7(12) ?
C8 N1 C6 . . 113.3(14) ?
C8' N1 C6 . . 115.5(18) ?
C8' N1 C6 7_755 . 116.1(19) ?
C5 N1 C6 . 7_755 121.7(12) ?
C8 N1 C6 . 7_755 113.4(14) ?
C8' N1 C6 . 7_755 116.1(19) ?
C8' N1 C6 7_755 7_755 115.5(18) ?
C5 N1 C6' . 7_755 119.7(16) ?
C8 N1 C6' . 7_755 115.1(18) ?
C8' N1 C6' . 7_755 118(2) ?
C8' N1 C6' 7_755 7_755 116(2) ?
C5 N1 C6' . . 119.7(16) ?
C8 N1 C6' . . 114.8(18) ?
C8' N1 C6' . . 116(2) ?
C8' N1 C6' 7_755 . 118(2) ?
C2 C1 Sn1 . . 112.7(9) ?
C2 C1 H1A . . 109.1 ?
Sn1 C1 H1A . . 109.1 ?
C2 C1 H1B . . 109.1 ?
Sn1 C1 H1B . . 109.1 ?
H1A C1 H1B . . 107.8 ?
C3 C2 C1 . . 114.1(9) ?
C3 C2 H2A . . 108.7 ?
C1 C2 H2A . . 108.7 ?
C3 C2 H2B . . 108.7 ?
C1 C2 H2B . . 108.7 ?
H2A C2 H2B . . 107.6 ?
C2 C3 C4 . . 109.4(13) ?
C2 C3 H3A . . 109.8 ?
C4 C3 H3A . . 109.8 ?
C2 C3 H3B . . 109.8 ?
C4 C3 H3B . . 109.8 ?
H3A C3 H3B . . 108.2 ?
C3 C4 H4A . . 109.5 ?
C3 C4 H4B . . 109.5 ?
H4A C4 H4B . . 109.5 ?
C3 C4 H4C . . 109.5 ?
H4A C4 H4C . . 109.5 ?
H4B C4 H4C . . 109.5 ?
N1 C5 S2 . . 121.3(7) ?
N1 C5 S1 . . 120.3(6) ?
S2 C5 S1 . . 118.4(5) ?
C7 C6 N1 . . 109.8(11) ?
C7 C6 H6A . . 109.7 ?
N1 C6 H6A . . 109.7 ?
C7 C6 H6B . . 109.7 ?
N1 C6 H6B . . 109.7 ?
H6A C6 H6B . . 108.2 ?
C6 C7 H7A . . 109.5 ?
C6 C7 H7B . . 109.5 ?
H7A C7 H7B . . 109.5 ?
C6 C7 H7C . . 109.5 ?
H7A C7 H7C . . 109.5 ?
H7B C7 H7C . . 109.5 ?
N1 C6' C7' . . 106.5(19) ?
N1 C6' H6'1 . . 110.4 ?
C7' C6' H6'1 . . 110.4 ?
N1 C6' H6'2 . . 110.4 ?
C7' C6' H6'2 . . 110.4 ?
H6'1 C6' H6'2 . . 108.6 ?
C6' C7' H7'1 . . 109.5 ?
C6' C7' H7'2 . . 109.5 ?
H7'1 C7' H7'2 . . 109.5 ?
C6' C7' H7'3 . . 109.5 ?
H7'1 C7' H7'3 . . 109.5 ?
H7'2 C7' H7'3 . . 109.5 ?
N1 C8 C9 . . 110.5(8) ?
N1 C8 H8A . . 109.6 ?
C9 C8 H8A . . 109.6 ?
N1 C8 H8B . . 109.6 ?
C9 C8 H8B . . 109.6 ?
H8A C8 H8B . . 108.1 ?
C8 C9 C10 . . 115.2(9) ?
C8 C9 H9A . . 108.5 ?
C10 C9 H9A . . 108.5 ?
C8 C9 H9B . . 108.5 ?
C10 C9 H9B . . 108.5 ?
H9A C9 H9B . . 107.5 ?
C9 C10 C11 . . 109.7(12) ?
C9 C10 H10A . . 109.7 ?
C11 C10 H10A . . 109.7 ?
C9 C10 H10B . . 109.7 ?
C11 C10 H10B . . 109.7 ?
H10A C10 H10B . . 108.2 ?
C10 C11 H11A . . 109.5 ?
C10 C11 H11B . . 109.5 ?
H11A C11 H11B . . 109.5 ?
C10 C11 H11C . . 109.5 ?
H11A C11 H11C . . 109.5 ?
H11B C11 H11C . . 109.5 ?
N1 C8' C9' . . 111.1(17) ?
N1 C8' H8C . . 109.4 ?
C9' C8' H8C . . 109.4 ?
N1 C8' H8D . . 109.4 ?
C9' C8' H8D . . 109.4 ?
H8C C8' H8D . . 108.0 ?
C10' C9' C8' . . 111.9(11) ?
C10' C9' H9C . . 109.2 ?
C8' C9' H9C . . 109.2 ?
C10' C9' H9D . . 109.2 ?
C8' C9' H9D . . 109.2 ?
H9C C9' H9D . . 107.9 ?
C9' C10' C11' . . 112.1(12) ?
C9' C10' H10C . . 109.2 ?
C11' C10' H10C . . 109.2 ?
C9' C10' H10D . . 109.2 ?
C11' C10' H10D . . 109.2 ?
H10C C10' H10D . . 107.9 ?
C10' C11' H11D . . 109.5 ?
C10' C11' H11E . . 109.5 ?
H11D C11' H11E . . 109.5 ?
C10' C11' H11F . . 109.5 ?
H11D C11' H11F . . 109.5 ?
H11E C11' H11F . . 109.5 ?

loop_
_geom_bond_atom_site_label_1
_geom_bond_atom_site_label_2
_geom_bond_site_symmetry_2
_geom_bond_distance
_geom_bond_publ_flag
Sn1 C1 . 2.073(13) ?
Sn1 C1 8_565 2.073(13) ?
Sn1 C1 7_755 2.073(13) ?
Sn1 C1 2_655 2.073(13) ?
Sn1 S1 . 2.5211(19) ?
Sn1 S1 2_655 2.5211(19) ?
S1 C5 . 1.718(9) ?
S2 C5 . 1.707(8) ?
N1 C5 . 1.350(11) ?
N1 C8 . 1.499(14) ?
N1 C8' . 1.508(15) ?
N1 C8' 7_755 1.508(15) ?
N1 C6 . 1.528(14) ?
N1 C6 7_755 1.528(14) ?
N1 C6' 7_755 1.534(15) ?
N1 C6' . 1.534(15) ?
C1 C2 . 1.536(9) ?
C1 H1A . 0.9900 ?
C1 H1B . 0.9900 ?
C2 C3 . 1.520(9) ?
C2 H2A . 0.9900 ?
C2 H2B . 0.9900 ?
C3 C4 . 1.540(10) ?
C3 H3A . 0.9900 ?
C3 H3B . 0.9900 ?
C4 H4A . 0.9800 ?
C4 H4B . 0.9800 ?
C4 H4C . 0.9800 ?
C6 C7 . 1.4925 ?
C6 H6A . 0.9900 ?
C6 H6B . 0.9900 ?
C7 H7A . 0.9800 ?
C7 H7B . 0.9800 ?
C7 H7C . 0.9800 ?
C6' C7' . 1.545(10) ?
C6' H6'1 . 0.9900 ?
C6' H6'2 . 0.9900 ?
C7' H7'1 . 0.9800 ?
C7' H7'2 . 0.9800 ?
C7' H7'3 . 0.9800 ?
C8 C9 . 1.4998 ?
C8 H8A . 0.9900 ?
C8 H8B . 0.9900 ?
C9 C10 . 1.527(9) ?
C9 H9A . 0.9900 ?
C9 H9B . 0.9900 ?
C10 C11 . 1.536(10) ?
C10 H10A . 0.9900 ?
C10 H10B . 0.9900 ?
C11 H11A . 0.9800 ?
C11 H11B . 0.9800 ?
C11 H11C . 0.9800 ?
C8' C9' . 1.536(10) ?
C8' H8C . 0.9900 ?
C8' H8D . 0.9900 ?
C9' C10' . 1.529(10) ?
C9' H9C . 0.9900 ?
C9' H9D . 0.9900 ?
C10' C11' . 1.543(10) ?
C10' H10C . 0.9900 ?
C10' H10D . 0.9900 ?
C11' H11D . 0.9800 ?
C11' H11E . 0.9800 ?
C11' H11F . 0.9800 ?

loop_
_geom_torsion_atom_site_label_1
_geom_torsion_atom_site_label_2
_geom_torsion_atom_site_label_3
_geom_torsion_atom_site_label_4
_geom_torsion_site_symmetry_1
_geom_torsion_site_symmetry_2
_geom_torsion_site_symmetry_3
_geom_torsion_site_symmetry_4
_geom_torsion
_geom_torsion_publ_flag
C1 Sn1 S1 C5 . . . . -69.5(16) ?
C1 Sn1 S1 C5 8_565 . . . -75.1(16) ?
C1 Sn1 S1 C5 7_755 . . . 69.5(16) ?
C1 Sn1 S1 C5 2_655 . . . 75.1(16) ?
S1 Sn1 S1 C5 2_655 . . . 180.000(2) ?
C8 N1 C5 S2 . . . . 1.1(10) ?
C8' N1 C5 S2 . . . . 8.2(12) ?
C8' N1 C5 S2 7_755 . . . -8.2(12) ?
C6 N1 C5 S2 . . . . 177.2(14) ?
C6 N1 C5 S2 7_755 . . . -177.2(14) ?
C6' N1 C5 S2 7_755 . . . -171.3(14) ?
C6' N1 C5 S2 . . . . 171.3(14) ?
C8 N1 C5 S1 . . . . -178.9(10) ?
C8' N1 C5 S1 . . . . -171.8(12) ?
C8' N1 C5 S1 7_755 . . . 171.8(12) ?
C6 N1 C5 S1 . . . . -2.8(14) ?
C6 N1 C5 S1 7_755 . . . 2.8(14) ?
C6' N1 C5 S1 7_755 . . . 8.7(14) ?
C6' N1 C5 S1 . . . . -8.7(14) ?
Sn1 S1 C5 N1 . . . . 180.000(3) ?
Sn1 S1 C5 S2 . . . . 0.000(2) ?
C5 N1 C6 C7 . . . . 78.1(9) ?
C8 N1 C6 C7 . . . . -105.3(10) ?
C8' N1 C6 C7 . . . . -112.2(12) ?
C8' N1 C6 C7 7_755 . . . -96.8(13) ?
C6 N1 C6 C7 7_755 . . . -13.4(4) ?
C5 N1 C8 C9 . . . . -78.2(8) ?
C8' N1 C8 C9 . . . . -144(19) ?
C8' N1 C8 C9 7_755 . . . -6(15) ?
C6 N1 C8 C9 . . . . 105.4(14) ?
C6 N1 C8 C9 7_755 . . . 100.2(14) ?
C6' N1 C8 C9 7_755 . . . 94.5(15) ?
C6' N1 C8 C9 . . . . 111.1(14) ?
